data_4118324
loop_
_publ_author_name
'Sven O. Sylvester'
'Jacqueline M. Cole'
'Paul G. Waddell'

_publ_section_title
;
 Photoconversion Bonding Mechanism in Ruthenium Sulfur Dioxide Linkage
 Photoisomers Revealed by in Situ Diffraction
;
_journal_name_full 'Journal of the American Chemical Society'
_journal_page_first 11860
_journal_page_last 11863
_journal_paper_doi 10.1021/ja303943q
_journal_volume 134
_journal_year 2012
_chemical_formula_moiety 'C5 H18 Cl3 N5 O3 Ru1 S1'
_chemical_formula_sum 'C5 H18 Cl3 N5 O3 Ru S'
_chemical_formula_weight 435.72
_chemical_name_systematic
;
 ?
;
_space_group_IT_number 62
_symmetry_cell_setting orthorhombic
_symmetry_space_group_name_Hall '-P 2n 2a'
_symmetry_space_group_name_H-M 'P m c n'
_atom_sites_solution_hydrogens geom
_atom_sites_solution_primary direct
_atom_sites_solution_secondary difmap
_audit_creation_date 2012-03-15T11:10:05-00:00
_audit_creation_method 'WinGX routine CIF_UPDATE'
_cell_angle_alpha 90
_cell_angle_beta 90
_cell_angle_gamma 90
_cell_formula_units_Z 4
_cell_length_a 6.952(2)
_cell_length_b 9.772(3)
_cell_length_c 23.295(7)
_cell_measurement_reflns_used 3408
_cell_measurement_temperature 200(2)
_cell_measurement_theta_max 32.8
_cell_measurement_theta_min 1.7
_cell_volume 1582.5(8)
_computing_cell_refinement
;
        CrystalClear-SM Expert 2.0 r4 (Rigaku, 2009)
;
_computing_data_collection
;
        CrystalClear-SM Expert 2.0 r4 (Rigaku, 2009)
;
_computing_data_reduction
;
        CrystalClear-SM Expert 2.0 r4 (Rigaku, 2009)
;
_computing_molecular_graphics 'Ortep-3 for Windows (Farrugia, 1997)'
_computing_publication_material 'WinGX publication routines (Farrugia, 1999)'
_computing_structure_refinement 'SHELXL-97 (Sheldrick, 2008)'
_diffrn_ambient_temperature 200(2)
_diffrn_detector_area_resol_mean 28.5714
_diffrn_measured_fraction_theta_full 0.985
_diffrn_measured_fraction_theta_max 0.884
_diffrn_measurement_device_type
;
        Rigaku Saturn724+ (2x2 bin mode)
;
_diffrn_measurement_method 'profile data from \w-scans'
_diffrn_radiation_monochromator graphite
_diffrn_radiation_type MoK\a
_diffrn_radiation_wavelength 0.71073
_diffrn_reflns_av_R_equivalents 0.0507
_diffrn_reflns_av_unetI/netI 0.0732
_diffrn_reflns_limit_h_max 4
_diffrn_reflns_limit_h_min -9
_diffrn_reflns_limit_k_max 5
_diffrn_reflns_limit_k_min -14
_diffrn_reflns_limit_l_max 33
_diffrn_reflns_limit_l_min -16
_diffrn_reflns_number 4644
_diffrn_reflns_theta_full 27.5
_diffrn_reflns_theta_max 32.84
_diffrn_reflns_theta_min 2.72
_diffrn_source 'Sealed Tube'
_exptl_absorpt_coefficient_mu 1.636
_exptl_absorpt_correction_T_max 1
_exptl_absorpt_correction_T_min 0.672
_exptl_absorpt_correction_type multi-scan
_exptl_crystal_colour Colorless
_exptl_crystal_density_diffrn 1.829
_exptl_crystal_description Prism
_exptl_crystal_F_000 872
_exptl_crystal_size_max 0.2
_exptl_crystal_size_mid 0.2
_exptl_crystal_size_min 0.2
_refine_diff_density_max 1.281
_refine_diff_density_min -1.22
_refine_diff_density_rms 0.153
_refine_ls_extinction_method none
_refine_ls_goodness_of_fit_ref 1.083
_refine_ls_hydrogen_treatment constr
_refine_ls_matrix_type full
_refine_ls_number_parameters 117
_refine_ls_number_reflns 2786
_refine_ls_number_restraints 0
_refine_ls_restrained_S_all 1.083
_refine_ls_R_factor_all 0.0662
_refine_ls_R_factor_gt 0.0525
_refine_ls_shift/su_max 0.001
_refine_ls_shift/su_mean 0
_refine_ls_structure_factor_coef Fsqd
_refine_ls_weighting_details 'calc w=1/[\s^2^(Fo^2^)+(0.0481P)^2^+0.5895P] where P=(Fo^2^+2Fc^2^)/3'
_refine_ls_weighting_scheme calc
_refine_ls_wR_factor_ref 0.1267
_reflns_number_gt 2248
_reflns_number_total 2786
_reflns_threshold_expression >2\s(I)
_cod_data_source_file ja303943q_si_002_38.cif
_cod_data_source_block 3-cl-pyr-light-200K-1
_cod_original_cell_volume 1582.4(8)
_cod_database_code 4118324

loop_
_symmetry_equiv_pos_as_xyz
'x, y, z'
'-x+1/2, -y+1/2, z+1/2'
'x+1/2, -y, -z'
'-x, y+1/2, -z+1/2'
'-x, -y, -z'
'x-1/2, y-1/2, -z-1/2'
'-x-1/2, y, z'
'x, -y-1/2, z-1/2'

loop_
_atom_site_label
_atom_site_fract_x
_atom_site_fract_y
_atom_site_fract_z
_atom_site_U_iso_or_equiv
_atom_site_adp_type
_atom_site_calc_flag
_atom_site_refinement_flags
_atom_site_occupancy
_atom_site_disorder_assembly
_atom_site_disorder_group
_atom_site_type_symbol
Ru1 0.25 0.07119(4) 0.847649(17) 0.02451(13) Uani d S 1 . . Ru
Cl2 0.25 0.83338(14) 1.00737(6) 0.0380(3) Uani d S 1 . . Cl
Cl3 0.75 0.88592(15) 0.79120(7) 0.0410(3) Uani d S 1 . . Cl
S1 0.25 -0.10014(16) 0.79405(8) 0.0307(5) Uani d SP 0.879(8) A 1 S
Cl1 0.25 0.32474(17) 1.06731(7) 0.0495(4) Uani d S 1 . . Cl
N3 0.25 0.2469(4) 0.9007(2) 0.0297(9) Uani d S 1 A . n
N2 0.4709(4) -0.0134(3) 0.90015(13) 0.0296(6) Uani d . 1 A . n
H2A 0.5565 -0.0593 0.8777 0.044 Uiso calc R 1 . . H
H2B 0.4179 -0.0721 0.926 0.044 Uiso calc R 1 . . H
H2C 0.5326 0.0552 0.9191 0.044 Uiso calc R 1 . . H
N1 0.4679(5) 0.1651(3) 0.79770(14) 0.0330(7) Uani d . 1 A . n
H1A 0.5488 0.0998 0.7838 0.05 Uiso calc R 1 . . H
H1B 0.5353 0.2248 0.8199 0.05 Uiso calc R 1 . . H
H1C 0.4131 0.211 0.7679 0.05 Uiso calc R 1 . . H
O1 0.25 -0.0847(6) 0.7328(2) 0.0487(15) Uani d SP 0.879(8) A 1 O
C3 0.25 0.4785(6) 0.9706(3) 0.0443(14) Uani d S 1 . . C
H3 0.25 0.5573 0.9945 0.053 Uiso calc SR 1 . . H
C1 0.25 0.2362(5) 0.9586(2) 0.0293(10) Uani d S 1 . . C
H1 0.25 0.1478 0.9755 0.035 Uiso calc SR 1 A . H
C2 0.25 0.3498(6) 0.9938(3) 0.0353(12) Uani d S 1 A . C
O2 0.25 -0.2405(6) 0.8147(3) 0.0490(15) Uani d SP 0.879(8) A 1 O
C4 0.25 0.4908(6) 0.9123(3) 0.0449(15) Uani d S 1 A . C
H4 0.25 0.5788 0.8949 0.054 Uiso calc SR 1 . . H
C5 0.25 0.3739(6) 0.8784(3) 0.0376(12) Uani d S 1 . . C
H5 0.25 0.3839 0.8378 0.045 Uiso calc SR 1 A . H
O3 0.25 -0.1878(6) 0.6228(2) 0.0559(12) Uani d S 1 . . O
S1A 0.214(4) -0.180(3) 0.8167(11) 0.056(8) Uiso d P 0.061(4) . 2 S
O1A 0.25 -0.065(5) 0.764(3) 0.058(13) Uiso d SP 0.121(8) . 2 O
O2A 0.389(8) -0.275(6) 0.829(3) 0.049(13) Uiso d P 0.061(4) . 2 O

loop_
_atom_site_aniso_label
_atom_site_aniso_U_11
_atom_site_aniso_U_22
_atom_site_aniso_U_33
_atom_site_aniso_U_12
_atom_site_aniso_U_13
_atom_site_aniso_U_23
Ru1 0.0255(2) 0.02309(18) 0.0249(2) 0 0 0.00096(14)
Cl2 0.0423(7) 0.0347(6) 0.0370(7) 0 0 0.0007(5)
Cl3 0.0433(7) 0.0414(7) 0.0385(8) 0 0 -0.0142(6)
S1 0.0340(8) 0.0287(8) 0.0294(9) 0 0 -0.0053(6)
Cl1 0.0667(10) 0.0436(7) 0.0381(8) 0 0 -0.0086(6)
N3 0.028(2) 0.0237(17) 0.037(2) 0 0 -0.0009(17)
N2 0.0290(14) 0.0300(13) 0.0298(15) 0.0025(12) -0.0018(12) -0.0009(12)
N1 0.0324(15) 0.0350(14) 0.0317(16) 0.0005(13) 0.0051(13) 0.0055(13)
O1 0.066(4) 0.051(3) 0.029(3) 0 0 -0.006(2)
C3 0.049(3) 0.033(3) 0.050(4) 0 0 -0.011(3)
C1 0.027(2) 0.030(2) 0.030(3) 0 0 0.000(2)
C2 0.038(3) 0.035(3) 0.033(3) 0 0 -0.011(2)
O2 0.066(4) 0.030(3) 0.051(4) 0 0 -0.005(2)
C4 0.057(4) 0.022(2) 0.055(4) 0 0 -0.002(2)
C5 0.040(3) 0.033(2) 0.040(3) 0 0 0.005(2)
O3 0.064(3) 0.058(3) 0.046(3) 0 0 0.000(2)

loop_
_atom_type_symbol
_atom_type_description
_atom_type_scat_dispersion_real
_atom_type_scat_dispersion_imag
_atom_type_scat_source
C C 0.0033 0.0016 'International Tables Vol C Tables 4.2.6.8 and 6.1.1.4'
H H 0 0 'International Tables Vol C Tables 4.2.6.8 and 6.1.1.4'
Cl Cl 0.1484 0.1585 'International Tables Vol C Tables 4.2.6.8 and 6.1.1.4'
N N 0.0061 0.0033 'International Tables Vol C Tables 4.2.6.8 and 6.1.1.4'
O O 0.0106 0.006 'International Tables Vol C Tables 4.2.6.8 and 6.1.1.4'
Ru Ru -1.2594 0.8363 'International Tables Vol C Tables 4.2.6.8 and 6.1.1.4'
S S 0.1246 0.1234 'International Tables Vol C Tables 4.2.6.8 and 6.1.1.4'

loop_
_geom_angle_atom_site_label_1
_geom_angle_atom_site_label_2
_geom_angle_atom_site_label_3
_geom_angle
_geom_angle_site_symmetry_1
_geom_angle_site_symmetry_3
S1 Ru1 N3 179.05(14) . .
S1 Ru1 N1 91.08(10) . .
N3 Ru1 N1 88.25(13) . .
S1 Ru1 N1 91.08(10) . 7_655
N3 Ru1 N1 88.25(13) . 7_655
N1 Ru1 N1 91.27(18) . 7_655
S1 Ru1 N2 91.85(9) . 7_655
N3 Ru1 N2 88.81(12) . 7_655
N1 Ru1 N2 177.03(13) . 7_655
N1 Ru1 N2 88.16(13) 7_655 7_655
S1 Ru1 N2 91.85(9) . .
N3 Ru1 N2 88.81(12) . .
N1 Ru1 N2 88.16(13) . .
N1 Ru1 N2 177.03(13) 7_655 .
N2 Ru1 N2 92.27(17) 7_655 .
S1 Ru1 O1A 19.1(14) . .
N3 Ru1 O1A 160.0(15) . .
N1 Ru1 O1A 77.8(10) . .
N1 Ru1 O1A 77.8(10) 7_655 .
N2 Ru1 O1A 104.9(10) 7_655 .
N2 Ru1 O1A 104.9(10) . .
S1 Ru1 S1A 21.1(6) . .
N3 Ru1 S1A 159.8(6) . .
N1 Ru1 S1A 109.2(6) . .
N1 Ru1 S1A 101.0(6) 7_655 .
N2 Ru1 S1A 73.8(6) 7_655 .
N2 Ru1 S1A 82.0(6) . .
O1A Ru1 S1A 39.8(16) . .
S1 Ru1 S1A 21.1(6) . 7_655
N3 Ru1 S1A 159.8(6) . 7_655
N1 Ru1 S1A 101.0(6) . 7_655
N1 Ru1 S1A 109.2(6) 7_655 7_655
N2 Ru1 S1A 82.0(6) 7_655 7_655
N2 Ru1 S1A 73.8(6) . 7_655
O1A Ru1 S1A 39.8(16) . 7_655
S1A Ru1 S1A 11.1(12) . 7_655
O1 S1 O2 115.4(3) . .
O1 S1 Ru1 120.7(3) . .
O2 S1 Ru1 123.9(3) . .
C5 N3 C1 117.2(5) . .
C5 N3 Ru1 121.5(4) . .
C1 N3 Ru1 121.3(3) . .
Ru1 N2 H2A 109.5 . .
Ru1 N2 H2B 109.5 . .
H2A N2 H2B 109.5 . .
Ru1 N2 H2C 109.5 . .
H2A N2 H2C 109.5 . .
H2B N2 H2C 109.5 . .
Ru1 N1 H1A 109.5 . .
Ru1 N1 H1B 109.5 . .
H1A N1 H1B 109.5 . .
Ru1 N1 H1C 109.5 . .
H1A N1 H1C 109.5 . .
H1B N1 H1C 109.5 . .
C4 C3 C2 118.3(6) . .
C4 C3 H3 120.8 . .
C2 C3 H3 120.8 . .
N3 C1 C2 122.1(5) . .
N3 C1 H1 119 . .
C2 C1 H1 119 . .
C3 C2 C1 120.2(6) . .
C3 C2 Cl1 121.4(4) . .
C1 C2 Cl1 118.3(5) . .
C3 C4 C5 119.6(6) . .
C3 C4 H4 120.2 . .
C5 C4 H4 120.2 . .
N3 C5 C4 122.6(6) . .
N3 C5 H5 118.7 . .
C4 C5 H5 118.7 . .
S1A S1A O2A 126(3) 7_655 7_655
S1A S1A O2A 38(2) 7_655 .
O2A S1A O2A 88(5) 7_655 .
S1A S1A O1A 81.5(9) 7_655 .
O2A S1A O1A 140(4) 7_655 .
O2A S1A O1A 114(3) . .
S1A S1A Ru1 84.4(6) 7_655 .
O2A S1A Ru1 137(3) 7_655 .
O2A S1A Ru1 116(2) . .
O1A S1A Ru1 64(2) . .
S1A O1A S1A 17.0(18) 7_655 .
S1A O1A Ru1 77(3) 7_655 .
S1A O1A Ru1 77(3) . .
S1A O2A S1A 15.0(18) 7_655 .

loop_
_geom_bond_atom_site_label_1
_geom_bond_atom_site_label_2
_geom_bond_site_symmetry_2
_geom_bond_distance
Ru1 S1 . 2.0884(16)
Ru1 N3 . 2.116(4)
Ru1 N1 . 2.119(3)
Ru1 N1 7_655 2.119(3)
Ru1 N2 7_655 2.130(3)
Ru1 N2 . 2.130(3)
Ru1 O1A . 2.37(6)
Ru1 S1A . 2.57(2)
Ru1 S1A 7_655 2.57(2)
S1 O1 . 1.435(6)
S1 O2 . 1.454(6)
Cl1 C2 . 1.729(6)
N3 C5 . 1.346(7)
N3 C1 . 1.352(7)
N2 H2A . 0.91
N2 H2B . 0.91
N2 H2C . 0.91
N1 H1A . 0.91
N1 H1B . 0.91
N1 H1C . 0.91
C3 C4 . 1.365(10)
C3 C2 . 1.369(9)
C3 H3 . 0.95
C1 C2 . 1.381(7)
C1 H1 . 0.95
C4 C5 . 1.389(8)
C4 H4 . 0.95
C5 H5 . 0.95
S1A S1A 7_655 0.50(5)
S1A O2A 7_655 1.20(6)
S1A O2A . 1.55(6)
S1A O1A . 1.69(7)
O1A S1A 7_655 1.69(7)
O2A S1A 7_655 1.20(6)

loop_
_geom_torsion_atom_site_label_1
_geom_torsion_atom_site_label_2
_geom_torsion_atom_site_label_3
_geom_torsion_atom_site_label_4
_geom_torsion
_geom_torsion_site_symmetry_1
_geom_torsion_site_symmetry_4
N3 Ru1 S1 O1 0.00(2) . .
N1 Ru1 S1 O1 -45.64(9) . .
N1 Ru1 S1 O1 45.64(9) 7_655 .
N2 Ru1 S1 O1 133.84(8) 7_655 .
N2 Ru1 S1 O1 -133.84(8) . .
O1A Ru1 S1 O1 0.000(2) . .
S1A Ru1 S1 O1 164.3(16) . .
S1A Ru1 S1 O1 -164.3(16) 7_655 .
N3 Ru1 S1 O2 180.00(2) . .
N1 Ru1 S1 O2 134.36(9) . .
N1 Ru1 S1 O2 -134.36(9) 7_655 .
N2 Ru1 S1 O2 -46.16(8) 7_655 .
N2 Ru1 S1 O2 46.16(8) . .
O1A Ru1 S1 O2 180.000(2) . .
S1A Ru1 S1 O2 -15.7(16) . .
S1A Ru1 S1 O2 15.7(16) 7_655 .
S1 Ru1 N3 C5 0.00(7) . .
N1 Ru1 N3 C5 45.66(9) . .
N1 Ru1 N3 C5 -45.66(9) 7_655 .
N2 Ru1 N3 C5 -133.85(8) 7_655 .
N2 Ru1 N3 C5 133.85(8) . .
O1A Ru1 N3 C5 0.000(4) . .
S1A Ru1 N3 C5 -163.6(17) . .
S1A Ru1 N3 C5 163.6(17) 7_655 .
S1 Ru1 N3 C1 180.00(6) . .
N1 Ru1 N3 C1 -134.34(9) . .
N1 Ru1 N3 C1 134.34(9) 7_655 .
N2 Ru1 N3 C1 46.15(8) 7_655 .
N2 Ru1 N3 C1 -46.15(8) . .
O1A Ru1 N3 C1 180.000(3) . .
S1A Ru1 N3 C1 16.4(17) . .
S1A Ru1 N3 C1 -16.4(17) 7_655 .
C5 N3 C1 C2 0.000(4) . .
Ru1 N3 C1 C2 180.000(3) . .
C4 C3 C2 C1 0.000(5) . .
C4 C3 C2 Cl1 180.000(3) . .
N3 C1 C2 C3 0.000(5) . .
N3 C1 C2 Cl1 180.000(2) . .
C2 C3 C4 C5 0.000(5) . .
C1 N3 C5 C4 0.000(4) . .
Ru1 N3 C5 C4 180.000(3) . .
C3 C4 C5 N3 0.000(4) . .
S1 Ru1 S1A S1A 75.3(15) . 7_655
N3 Ru1 S1A S1A -105.4(16) . 7_655
N1 Ru1 S1A S1A 43.40(19) . 7_655
N1 Ru1 S1A S1A 138.63(18) 7_655 7_655
N2 Ru1 S1A S1A -136.56(16) 7_655 7_655
N2 Ru1 S1A S1A -41.82(16) . 7_655
O1A Ru1 S1A S1A 83.3(8) . 7_655
S1 Ru1 S1A O2A -145(5) . 7_655
N3 Ru1 S1A O2A 35(6) . 7_655
N1 Ru1 S1A O2A -176(5) . 7_655
N1 Ru1 S1A O2A -81(5) 7_655 7_655
N2 Ru1 S1A O2A 4(5) 7_655 7_655
N2 Ru1 S1A O2A 98(5) . 7_655
O1A Ru1 S1A O2A -137(5) . 7_655
S1A Ru1 S1A O2A 140(5) 7_655 7_655
S1 Ru1 S1A O2A 98(3) . .
N3 Ru1 S1A O2A -83(3) . .
N1 Ru1 S1A O2A 66(3) . .
N1 Ru1 S1A O2A 161(3) 7_655 .
N2 Ru1 S1A O2A -114(3) 7_655 .
N2 Ru1 S1A O2A -20(3) . .
O1A Ru1 S1A O2A 106(3) . .
S1A Ru1 S1A O2A 22(3) 7_655 .
S1 Ru1 S1A O1A -7.9(9) . .
N3 Ru1 S1A O1A 171.3(10) . .
N1 Ru1 S1A O1A -39.9(9) . .
N1 Ru1 S1A O1A 55.4(8) 7_655 .
N2 Ru1 S1A O1A 140.2(9) 7_655 .
N2 Ru1 S1A O1A -125.1(8) . .
S1A Ru1 S1A O1A -83.3(8) 7_655 .
O2A S1A O1A S1A -140(6) 7_655 7_655
O2A S1A O1A S1A -21(3) . 7_655
Ru1 S1A O1A S1A 88.0(4) . 7_655
S1A S1A O1A Ru1 -88.0(4) 7_655 .
O2A S1A O1A Ru1 132(6) 7_655 .
O2A S1A O1A Ru1 -108(3) . .
S1 Ru1 O1A S1A -8.7(9) . 7_655
N3 Ru1 O1A S1A 171.3(9) . 7_655
N1 Ru1 O1A S1A 124.3(9) . 7_655
N1 Ru1 O1A S1A -141.7(10) 7_655 7_655
N2 Ru1 O1A S1A -57.0(9) 7_655 7_655
N2 Ru1 O1A S1A 39.5(10) . 7_655
S1A Ru1 O1A S1A -17.5(19) . 7_655
S1 Ru1 O1A S1A 8.7(9) . .
N3 Ru1 O1A S1A -171.3(9) . .
N1 Ru1 O1A S1A 141.7(10) . .
N1 Ru1 O1A S1A -124.3(9) 7_655 .
N2 Ru1 O1A S1A -39.5(10) 7_655 .
N2 Ru1 O1A S1A 57.0(9) . .
S1A Ru1 O1A S1A 17.5(19) 7_655 .
O2A S1A O2A S1A 180.00(4) 7_655 7_655
O1A S1A O2A S1A 34(5) . 7_655
Ru1 S1A O2A S1A -37(4) . 7_655
